data_4338539
loop_
_publ_author_name
'Zhang, Zhao'
'Feng, Weixu'
'Su, Peiyang'
'L\"u, Xingqiang'
'Song, Jirong'
'Fan, Daidi'
'Wong, Wai-Kwok'
'Jones, Richard A.'
'Su, Chengyong'

_publ_section_title
;
 Near-Infrared Luminescent PMMA-Supported Metallopolymers Based on Zn-Nd
 Schiff-Base Complexes.
;
_journal_issue 12
_journal_name_full 'Inorganic chemistry'
_journal_page_first 5950
_journal_page_last 5960
_journal_paper_doi 10.1021/ic500132n
_journal_volume 53
_journal_year 2014
_chemical_formula_sum 'C43 H36 N6 Nd O13.5 Zn'
_chemical_formula_weight 1062.39
_chemical_name_systematic ?
_space_group_IT_number 14
_symmetry_cell_setting monoclinic
_symmetry_space_group_name_Hall '-P 2yn'
_symmetry_space_group_name_H-M 'P 1 21/n 1'
_atom_sites_solution_hydrogens geom
_atom_sites_solution_primary direct
_atom_sites_solution_secondary difmap
_audit_creation_method SHELXL-97
_cell_angle_alpha 90.00
_cell_angle_beta 90.430(2)
_cell_angle_gamma 90.00
_cell_formula_units_Z 4
_cell_length_a 12.3057(12)
_cell_length_b 14.6933(14)
_cell_length_c 24.791(2)
_cell_measurement_temperature 296(2)
_cell_volume 4482.4(7)
_computing_structure_refinement 'SHELXL-97 (Sheldrick, 1997)'
_computing_structure_solution 'SHELXS-97 (Sheldrick, 1990)'
_diffrn_ambient_temperature 296(2)
_diffrn_measured_fraction_theta_full 0.987
_diffrn_measured_fraction_theta_max 0.987
_diffrn_measurement_device_type 'Bruker Smart CCD'
_diffrn_measurement_method '/w scan'
_diffrn_radiation_monochromator graphite
_diffrn_radiation_source 'fine-focus sealed tube'
_diffrn_radiation_type MoK\a
_diffrn_radiation_wavelength 0.71073
_diffrn_reflns_av_R_equivalents 0.0784
_diffrn_reflns_av_sigmaI/netI 0.1100
_diffrn_reflns_limit_h_max 15
_diffrn_reflns_limit_h_min -15
_diffrn_reflns_limit_k_max 18
_diffrn_reflns_limit_k_min -9
_diffrn_reflns_limit_l_max 31
_diffrn_reflns_limit_l_min -30
_diffrn_reflns_number 24530
_diffrn_reflns_theta_full 26.65
_diffrn_reflns_theta_max 26.65
_diffrn_reflns_theta_min 1.61
_exptl_absorpt_coefficient_mu 1.752
_exptl_crystal_colour yellow
_exptl_crystal_density_diffrn 1.574
_exptl_crystal_density_method 'not measured'
_exptl_crystal_description block
_exptl_crystal_F_000 2136
_exptl_crystal_size_max 0.31
_exptl_crystal_size_mid 0.27
_exptl_crystal_size_min 0.23
_refine_diff_density_max 1.821
_refine_diff_density_min -1.398
_refine_diff_density_rms 0.148
_refine_ls_extinction_method none
_refine_ls_goodness_of_fit_ref 1.107
_refine_ls_hydrogen_treatment mixed
_refine_ls_matrix_type full
_refine_ls_number_parameters 586
_refine_ls_number_reflns 9326
_refine_ls_number_restraints 1087
_refine_ls_restrained_S_all 1.147
_refine_ls_R_factor_all 0.1517
_refine_ls_R_factor_gt 0.0796
_refine_ls_shift/su_max 0.012
_refine_ls_shift/su_mean 0.000
_refine_ls_structure_factor_coef Fsqd
_refine_ls_weighting_details 'calc w=1/[\s^2^(Fo^2^)+(0.1143P)^2^+0.0000P] where P=(Fo^2^+2Fc^2^)/3'
_refine_ls_weighting_scheme calc
_refine_ls_wR_factor_gt 0.2189
_refine_ls_wR_factor_ref 0.2583
_reflns_number_gt 4603
_reflns_number_total 9326
_reflns_threshold_expression >2sigma(I)
_cod_data_source_file ic500132n_si_002.cif
_cod_data_source_block 5.0.5H2O_(CCDC_971344)
_cod_depositor_comments 'Adding full bibliography for 4338538--4338539.cif.'
_cod_original_sg_symbol_H-M P2(1)/n
_cod_original_formula_sum 'C43 H36 N6 Nd O13.50 Zn'
_cod_database_code 4338539

loop_
_symmetry_equiv_pos_as_xyz
'x, y, z'
'-x+1/2, y+1/2, -z+1/2'
'-x, -y, -z'
'x-1/2, -y-1/2, z-1/2'

loop_
_atom_site_label
_atom_site_type_symbol
_atom_site_fract_x
_atom_site_fract_y
_atom_site_fract_z
_atom_site_U_iso_or_equiv
_atom_site_adp_type
_atom_site_occupancy
_atom_site_symmetry_multiplicity
_atom_site_calc_flag
_atom_site_refinement_flags
Nd1 Nd 0.04780(5) 0.71498(4) 0.12397(2) 0.0585(2) Uani 1 1 d U
Zn1 Zn 0.16248(10) 0.93297(8) 0.13523(4) 0.0564(4) Uani 1 1 d .
O1 O -0.0036(7) 0.7058(5) 0.2274(3) 0.0787(16) Uani 1 1 d U
O2 O 0.0728(6) 0.8480(5) 0.1794(3) 0.0695(15) Uani 1 1 d U
O3 O 0.1146(6) 0.8472(5) 0.0774(3) 0.0737(15) Uani 1 1 d U
O4 O 0.0879(7) 0.7063(5) 0.0170(3) 0.0796(16) Uani 1 1 d U
O5 O 0.0764(8) 0.5506(7) 0.1644(4) 0.1139(19) Uani 1 1 d DU
O6 O -0.0095(10) 0.4358(7) 0.1356(4) 0.128(3) Uani 1 1 d DU
O7 O -0.0345(8) 0.5637(7) 0.0984(4) 0.1107(19) Uani 1 1 d DU
O8 O 0.2369(7) 0.6615(7) 0.0989(4) 0.0996(17) Uani 1 1 d U
O9 O 0.3763(7) 0.6510(7) 0.1511(3) 0.096(3) Uani 1 1 d U
O10 O 0.2223(7) 0.7000(6) 0.1784(4) 0.0919(17) Uani 1 1 d U
O11 O -0.1492(8) 0.7511(8) 0.1424(4) 0.1060(19) Uani 1 1 d U
O12 O -0.2637(9) 0.8105(8) 0.0843(5) 0.131(3) Uani 1 1 d U
O13 O -0.1046(8) 0.7645(7) 0.0616(4) 0.0982(18) Uani 1 1 d U
O14 O 0.002(3) 0.546(2) 0.4760(14) 0.241(16) Uani 0.50 1 d PU
N1 N 0.1365(7) 1.0336(6) 0.1887(3) 0.062(2) Uani 1 1 d U
N2 N 0.1531(6) 1.0399(6) 0.0818(3) 0.0547(18) Uani 1 1 d U
N3 N 0.3208(8) 0.9023(7) 0.1480(4) 0.073(2) Uani 1 1 d U
N4 N 0.0064(8) 0.5153(8) 0.1304(4) 0.112(3) Uani 1 1 d DU
N5 N 0.2810(9) 0.6676(8) 0.1426(4) 0.079(3) Uani 1 1 d U
N6 N -0.1737(10) 0.7793(8) 0.0968(5) 0.094(3) Uani 1 1 d U
C1 C -0.0638(14) 0.6309(10) 0.2494(6) 0.131(5) Uani 1 1 d DU
H1A H -0.0746 0.6405 0.2872 0.197 Uiso 1 1 calc R
H1B H -0.0240 0.5754 0.2441 0.197 Uiso 1 1 calc R
H1C H -0.1330 0.6265 0.2314 0.197 Uiso 1 1 calc R
C2 C 0.0193(9) 0.7825(7) 0.2595(4) 0.060(2) Uani 1 1 d DU
C3 C 0.0575(8) 0.8555(7) 0.2321(4) 0.053(2) Uani 1 1 d U
C4 C 0.0748(9) 0.9371(7) 0.2615(4) 0.060(2) Uani 1 1 d U
C5 C 0.0557(9) 0.9352(8) 0.3189(4) 0.065(2) Uani 1 1 d U
H5A H 0.0701 0.9872 0.3391 0.078 Uiso 1 1 calc R
C6 C 0.0183(9) 0.8613(8) 0.3439(4) 0.064(2) Uani 1 1 d U
C7 C -0.0028(9) 0.7829(7) 0.3146(4) 0.062(2) Uani 1 1 d U
H7A H -0.0311 0.7316 0.3314 0.075 Uiso 1 1 calc R
C8 C -0.0050(10) 0.8596(8) 0.4029(4) 0.073(2) Uani 1 1 d U
C9 C -0.0942(10) 0.8191(9) 0.4236(5) 0.084(3) Uani 1 1 d U
H9A H -0.1460 0.7930 0.4009 0.100 Uiso 1 1 calc R
C10 C -0.1079(11) 0.8170(10) 0.4807(5) 0.090(3) Uani 1 1 d U
H10A H -0.1701 0.7908 0.4949 0.108 Uiso 1 1 calc R
C11 C -0.0329(11) 0.8521(9) 0.5140(5) 0.088(3) Uani 1 1 d U
H11A H -0.0434 0.8473 0.5510 0.105 Uiso 1 1 calc R
C12 C 0.0574(12) 0.8940(9) 0.4961(5) 0.088(3) Uani 1 1 d U
C13 C 0.0734(11) 0.8986(8) 0.4380(5) 0.079(3) Uani 1 1 d U
H13A H 0.1347 0.9269 0.4241 0.095 Uiso 1 1 calc R
C14 C 0.1527(13) 0.9318(10) 0.5280(5) 0.104(3) Uani 1 1 d DU
H14A H 0.2056 0.9660 0.5107 0.125 Uiso 1 1 calc R
C15 C 0.1608(17) 0.9166(13) 0.5799(7) 0.156(6) Uani 1 1 d DU
H15A H 0.1080 0.8824 0.5973 0.234 Uiso 1 1 calc R
H15B H 0.2194 0.9398 0.5994 0.234 Uiso 1 1 calc R
C16 C 0.1052(9) 1.0229(7) 0.2382(4) 0.063(2) Uani 1 1 d U
H16A H 0.1024 1.0742 0.2601 0.075 Uiso 1 1 calc R
C17 C 0.1602(9) 1.1227(7) 0.1663(4) 0.063(2) Uani 1 1 d U
C18 C 0.1769(10) 1.2006(8) 0.1952(5) 0.073(2) Uani 1 1 d U
H18A H 0.1779 1.1984 0.2327 0.088 Uiso 1 1 calc R
C19 C 0.1918(10) 1.2804(8) 0.1698(5) 0.079(3) Uani 1 1 d U
H19A H 0.2004 1.3337 0.1897 0.094 Uiso 1 1 calc R
C20 C 0.1944(10) 1.2828(8) 0.1152(5) 0.078(3) Uani 1 1 d U
H20A H 0.2045 1.3383 0.0980 0.094 Uiso 1 1 calc R
C21 C 0.1826(9) 1.2056(7) 0.0846(5) 0.068(2) Uani 1 1 d U
H21A H 0.1867 1.2088 0.0472 0.081 Uiso 1 1 calc R
C22 C 0.1649(8) 1.1248(7) 0.1093(4) 0.058(2) Uani 1 1 d U
C23 C 0.1417(8) 1.0349(7) 0.0309(4) 0.060(2) Uani 1 1 d U
H23A H 0.1389 1.0887 0.0112 0.072 Uiso 1 1 calc R
C24 C 0.1324(8) 0.9470(7) 0.0014(4) 0.058(2) Uani 1 1 d U
C25 C 0.1172(8) 0.8639(7) 0.0248(4) 0.056(2) Uani 1 1 d U
C26 C 0.1041(8) 0.7893(7) -0.0096(4) 0.0536(19) Uani 1 1 d DU
C27 C 0.1093(9) 0.7948(7) -0.0650(4) 0.062(2) Uani 1 1 d U
H27A H 0.1019 0.7429 -0.0862 0.075 Uiso 1 1 calc R
C28 C 0.1264(9) 0.8813(8) -0.0894(4) 0.062(2) Uani 1 1 d U
C29 C 0.1349(8) 0.9553(8) -0.0558(4) 0.063(2) Uani 1 1 d U
H29A H 0.1427 1.0128 -0.0709 0.075 Uiso 1 1 calc R
C30 C 0.1372(9) 0.8895(8) -0.1486(4) 0.067(2) Uani 1 1 d U
C31 C 0.1018(11) 0.8210(10) -0.1814(5) 0.088(3) Uani 1 1 d U
H31A H 0.0725 0.7689 -0.1660 0.105 Uiso 1 1 calc R
C32 C 0.1082(12) 0.8269(11) -0.2376(5) 0.098(3) Uani 1 1 d U
H32A H 0.0851 0.7798 -0.2599 0.118 Uiso 1 1 calc R
C33 C 0.1515(12) 0.9077(9) -0.2584(5) 0.095(3) Uani 1 1 d U
H33A H 0.1583 0.9127 -0.2956 0.113 Uiso 1 1 calc R
C34 C 0.1843(10) 0.9793(9) -0.2275(5) 0.082(2) Uani 1 1 d U
C35 C 0.1703(9) 0.9677(8) -0.1733(4) 0.071(2) Uani 1 1 d U
H35A H 0.1846 1.0175 -0.1513 0.086 Uiso 1 1 calc R
C36 C 0.2215(10) 1.0693(10) -0.2506(5) 0.085(3) Uani 1 1 d U
H36A H 0.2225 1.1181 -0.2267 0.102 Uiso 1 1 calc R
C37 C 0.2509(12) 1.0867(11) -0.2974(6) 0.110(4) Uani 1 1 d U
H37A H 0.2518 1.0408 -0.3233 0.165 Uiso 1 1 calc R
H37B H 0.2721 1.1454 -0.3066 0.165 Uiso 1 1 calc R
C38 C 0.0755(12) 0.6234(8) -0.0148(5) 0.095(4) Uani 1 1 d DU
H38A H 0.0941 0.6357 -0.0517 0.142 Uiso 1 1 calc R
H38B H 0.0015 0.6030 -0.0132 0.142 Uiso 1 1 calc R
H38C H 0.1227 0.5771 -0.0007 0.142 Uiso 1 1 calc R
C39 C 0.3790(10) 0.8671(9) 0.1086(5) 0.082(3) Uani 1 1 d U
H39A H 0.3471 0.8574 0.0749 0.099 Uiso 1 1 calc R
C40 C 0.4904(11) 0.8439(10) 0.1171(6) 0.094(3) Uani 1 1 d U
H40A H 0.5298 0.8184 0.0890 0.113 Uiso 1 1 calc R
C41 C 0.5381(12) 0.8577(10) 0.1637(6) 0.099(3) Uani 1 1 d U
H41A H 0.6104 0.8412 0.1689 0.119 Uiso 1 1 calc R
C42 C 0.4829(11) 0.8954(9) 0.2033(6) 0.095(3) Uani 1 1 d U
H42A H 0.5167 0.9085 0.2361 0.115 Uiso 1 1 calc R
C43 C 0.3696(11) 0.9161(9) 0.1952(5) 0.088(3) Uani 1 1 d U
H43A H 0.3297 0.9397 0.2237 0.105 Uiso 1 1 calc R

loop_
_atom_site_aniso_label
_atom_site_aniso_U_11
_atom_site_aniso_U_22
_atom_site_aniso_U_33
_atom_site_aniso_U_23
_atom_site_aniso_U_13
_atom_site_aniso_U_12
Nd1 0.0671(4) 0.0612(4) 0.0472(4) -0.0066(3) 0.0033(3) 0.0009(3)
Zn1 0.0614(8) 0.0659(8) 0.0420(6) -0.0066(6) 0.0036(5) -0.0039(6)
O1 0.091(4) 0.079(3) 0.066(3) 0.000(3) 0.008(3) -0.011(3)
O2 0.081(3) 0.081(3) 0.046(3) -0.007(3) 0.011(3) 0.001(3)
O3 0.088(3) 0.088(3) 0.046(3) -0.014(3) 0.002(3) -0.004(3)
O4 0.093(4) 0.085(3) 0.061(3) -0.017(3) 0.001(3) -0.003(3)
O5 0.127(4) 0.106(3) 0.108(4) 0.006(3) -0.007(3) 0.002(3)
O6 0.173(7) 0.091(4) 0.121(6) -0.012(5) 0.011(6) -0.010(5)
O7 0.123(4) 0.103(3) 0.105(4) -0.002(3) -0.016(3) -0.011(3)
O8 0.100(3) 0.126(4) 0.072(3) -0.007(3) 0.001(3) 0.015(3)
O9 0.081(4) 0.120(6) 0.088(5) 0.018(5) 0.003(4) 0.021(5)
O10 0.091(3) 0.114(4) 0.071(3) -0.007(3) -0.002(3) 0.011(3)
O11 0.094(3) 0.133(4) 0.091(4) 0.001(4) 0.008(3) 0.009(3)
O12 0.095(5) 0.152(7) 0.146(7) 0.005(6) -0.014(5) 0.024(5)
O13 0.091(3) 0.119(4) 0.085(3) 0.009(3) -0.002(3) 0.004(3)
O14 0.241(18) 0.236(18) 0.246(18) -0.062(10) 0.004(10) 0.010(10)
N1 0.078(4) 0.064(4) 0.046(4) -0.004(3) 0.005(4) -0.006(4)
N2 0.054(4) 0.064(4) 0.046(3) -0.006(3) 0.001(3) -0.007(4)
N3 0.076(4) 0.082(5) 0.061(4) -0.002(4) -0.002(4) -0.010(4)
N4 0.155(7) 0.076(4) 0.104(7) -0.011(4) -0.018(5) -0.009(4)
N5 0.076(5) 0.102(7) 0.058(5) 0.013(5) -0.001(4) 0.009(5)
N6 0.083(4) 0.105(6) 0.094(5) -0.001(5) -0.002(4) 0.014(4)
C1 0.165(10) 0.120(8) 0.108(8) 0.008(7) 0.040(7) -0.048(7)
C2 0.066(5) 0.066(4) 0.048(4) -0.002(3) 0.002(4) 0.006(4)
C3 0.056(4) 0.060(4) 0.044(4) -0.003(3) 0.002(4) -0.002(4)
C4 0.065(4) 0.068(4) 0.047(4) -0.008(3) 0.007(4) 0.001(4)
C5 0.070(5) 0.071(5) 0.053(4) -0.007(4) 0.004(4) 0.001(4)
C6 0.065(4) 0.075(4) 0.053(4) -0.005(3) 0.010(4) 0.005(4)
C7 0.068(5) 0.067(4) 0.053(4) 0.007(4) 0.007(4) 0.000(4)
C8 0.077(5) 0.083(5) 0.059(4) -0.005(4) 0.011(4) 0.004(4)
C9 0.088(5) 0.096(5) 0.067(4) -0.002(5) 0.009(4) -0.004(5)
C10 0.099(5) 0.101(6) 0.070(5) 0.003(5) 0.014(4) -0.005(5)
C11 0.100(5) 0.098(6) 0.065(5) -0.002(5) 0.006(4) 0.000(5)
C12 0.100(5) 0.095(5) 0.071(4) -0.004(4) 0.004(4) 0.007(4)
C13 0.086(5) 0.085(5) 0.067(4) -0.002(4) 0.005(4) 0.005(5)
C14 0.122(6) 0.109(6) 0.081(5) -0.014(6) -0.010(5) 0.004(6)
C15 0.170(9) 0.176(10) 0.123(7) -0.002(8) -0.024(7) -0.003(8)
C16 0.075(5) 0.061(4) 0.053(4) -0.006(4) 0.004(4) -0.002(4)
C17 0.076(5) 0.066(4) 0.048(4) -0.009(3) 0.005(4) -0.011(4)
C18 0.091(5) 0.074(5) 0.055(4) -0.011(4) 0.004(4) -0.016(5)
C19 0.094(5) 0.074(5) 0.068(5) -0.009(4) 0.002(5) -0.020(5)
C20 0.090(5) 0.074(5) 0.072(5) -0.003(4) 0.007(5) -0.020(5)
C21 0.077(5) 0.067(4) 0.060(4) -0.002(4) 0.003(4) -0.013(4)
C22 0.063(4) 0.063(4) 0.048(4) -0.002(3) 0.007(4) -0.009(4)
C23 0.065(5) 0.066(4) 0.049(4) -0.009(4) 0.007(4) 0.002(4)
C24 0.063(4) 0.065(4) 0.044(4) -0.010(3) 0.003(4) -0.004(4)
C25 0.058(4) 0.065(4) 0.044(4) -0.008(3) 0.001(4) -0.003(4)
C26 0.052(4) 0.066(4) 0.043(3) -0.010(3) -0.002(4) 0.003(4)
C27 0.063(5) 0.074(4) 0.049(4) -0.014(4) 0.001(4) 0.004(4)
C28 0.066(4) 0.073(4) 0.048(3) -0.006(3) -0.001(4) 0.006(4)
C29 0.071(5) 0.072(4) 0.045(4) -0.002(3) 0.005(4) 0.001(4)
C30 0.076(5) 0.072(4) 0.052(4) -0.011(3) 0.001(4) 0.004(4)
C31 0.103(6) 0.094(5) 0.065(4) -0.015(4) 0.004(5) -0.006(5)
C32 0.120(6) 0.103(5) 0.072(5) -0.014(5) 0.005(5) -0.010(5)
C33 0.112(6) 0.102(5) 0.070(5) -0.007(4) 0.009(5) -0.001(5)
C34 0.087(5) 0.095(5) 0.063(4) -0.003(4) -0.002(4) 0.003(4)
C35 0.074(5) 0.084(5) 0.056(4) -0.006(4) -0.001(4) 0.006(4)
C36 0.086(6) 0.104(6) 0.065(5) 0.004(5) -0.005(5) 0.003(5)
C37 0.115(8) 0.128(8) 0.087(7) 0.015(6) 0.012(6) 0.002(7)
C38 0.126(8) 0.078(6) 0.081(6) -0.018(5) 0.007(6) -0.016(7)
C39 0.079(5) 0.089(5) 0.079(5) -0.001(5) 0.011(4) -0.007(5)
C40 0.089(5) 0.100(6) 0.093(5) -0.002(5) 0.008(5) 0.002(5)
C41 0.093(5) 0.108(6) 0.097(6) 0.002(5) -0.004(5) 0.007(5)
C42 0.096(5) 0.102(6) 0.088(5) 0.005(5) -0.013(5) 0.004(5)
C43 0.093(5) 0.099(6) 0.071(5) 0.003(5) -0.011(5) 0.001(5)

loop_
_atom_type_symbol
_atom_type_description
_atom_type_scat_dispersion_real
_atom_type_scat_dispersion_imag
_atom_type_scat_source
C C 0.0033 0.0016 'International Tables Vol C Tables 4.2.6.8 and 6.1.1.4'
H H 0.0000 0.0000 'International Tables Vol C Tables 4.2.6.8 and 6.1.1.4'
N N 0.0061 0.0033 'International Tables Vol C Tables 4.2.6.8 and 6.1.1.4'
O O 0.0106 0.0060 'International Tables Vol C Tables 4.2.6.8 and 6.1.1.4'
Nd Nd -0.1943 3.0179 'International Tables Vol C Tables 4.2.6.8 and 6.1.1.4'
Zn Zn 0.2839 1.4301 'International Tables Vol C Tables 4.2.6.8 and 6.1.1.4'

loop_
_geom_angle_atom_site_label_1
_geom_angle_atom_site_label_2
_geom_angle_atom_site_label_3
_geom_angle
O2 Nd1 O3 64.9(2)
O2 Nd1 O7 155.3(3)
O3 Nd1 O7 136.8(3)
O2 Nd1 O11 81.1(3)
O3 Nd1 O11 104.4(3)
O7 Nd1 O11 81.2(3)
O2 Nd1 O13 101.9(3)
O3 Nd1 O13 74.3(3)
O7 Nd1 O13 78.8(3)
O11 Nd1 O13 48.9(3)
O2 Nd1 O10 70.3(3)
O3 Nd1 O10 92.0(3)
O7 Nd1 O10 113.2(3)
O11 Nd1 O10 137.0(3)
O13 Nd1 O10 166.2(3)
O2 Nd1 O8 106.1(3)
O3 Nd1 O8 79.4(3)
O7 Nd1 O8 91.9(3)
O11 Nd1 O8 172.8(3)
O13 Nd1 O8 128.1(3)
O10 Nd1 O8 47.9(3)
O2 Nd1 O5 120.7(3)
O3 Nd1 O5 151.2(3)
O7 Nd1 O5 48.7(3)
O11 Nd1 O5 104.4(3)
O13 Nd1 O5 126.3(3)
O10 Nd1 O5 67.0(3)
O8 Nd1 O5 71.9(3)
O2 Nd1 O1 61.3(2)
O3 Nd1 O1 126.2(2)
O7 Nd1 O1 95.7(3)
O11 Nd1 O1 66.4(3)
O13 Nd1 O1 115.2(3)
O10 Nd1 O1 71.8(3)
O8 Nd1 O1 116.6(3)
O5 Nd1 O1 67.5(3)
O2 Nd1 O4 125.1(2)
O3 Nd1 O4 60.1(2)
O7 Nd1 O4 77.8(3)
O11 Nd1 O4 111.7(3)
O13 Nd1 O4 63.5(3)
O10 Nd1 O4 111.0(3)
O8 Nd1 O4 64.6(3)
O5 Nd1 O4 107.7(3)
O1 Nd1 O4 173.5(2)
O2 Nd1 N6 89.1(3)
O3 Nd1 N6 87.2(3)
O7 Nd1 N6 81.8(3)
O11 Nd1 N6 24.5(3)
O13 Nd1 N6 24.6(3)
O10 Nd1 N6 157.5(3)
O8 Nd1 N6 152.7(3)
O5 Nd1 N6 119.9(3)
O1 Nd1 N6 90.6(3)
O4 Nd1 N6 88.1(3)
O2 Nd1 N4 142.1(3)
O3 Nd1 N4 151.5(2)
O7 Nd1 N4 22.8(3)
O11 Nd1 N4 91.9(3)
O13 Nd1 N4 101.0(3)
O10 Nd1 N4 91.7(3)
O8 Nd1 N4 82.3(3)
O5 Nd1 N4 26.0(3)
O1 Nd1 N4 81.7(2)
O4 Nd1 N4 92.2(2)
N6 Nd1 N4 99.7(3)
O3 Zn1 O2 80.6(3)
O3 Zn1 N1 152.9(3)
O2 Zn1 N1 90.4(3)
O3 Zn1 N3 104.5(4)
O2 Zn1 N3 108.1(3)
N1 Zn1 N3 102.6(4)
O3 Zn1 N2 90.3(3)
O2 Zn1 N2 143.3(3)
N1 Zn1 N2 81.6(3)
N3 Zn1 N2 108.7(4)
O3 Zn1 Nd1 41.4(2)
O2 Zn1 Nd1 41.4(2)
N1 Zn1 Nd1 131.1(2)
N3 Zn1 Nd1 101.3(3)
N2 Zn1 Nd1 128.7(2)
C2 O1 C1 120.1(9)
C2 O1 Nd1 117.3(6)
C1 O1 Nd1 122.2(8)
C3 O2 Zn1 124.8(6)
C3 O2 Nd1 127.7(6)
Zn1 O2 Nd1 105.3(3)
C25 O3 Zn1 125.5(7)
C25 O3 Nd1 129.1(6)
Zn1 O3 Nd1 105.4(3)
C26 O4 C38 119.0(8)
C26 O4 Nd1 116.7(5)
C38 O4 Nd1 123.5(7)
N4 O5 Nd1 91.9(8)
N4 O7 Nd1 101.2(9)
N5 O8 Nd1 99.5(7)
N5 O10 Nd1 98.5(7)
N6 O11 Nd1 97.6(8)
N6 O13 Nd1 97.4(8)
C16 N1 C17 122.3(9)
C16 N1 Zn1 125.6(7)
C17 N1 Zn1 112.1(6)
C23 N2 C22 122.2(9)
C23 N2 Zn1 126.9(7)
C22 N2 Zn1 110.8(6)
C39 N3 C43 117.8(12)
C39 N3 Zn1 119.9(8)
C43 N3 Zn1 122.2(9)
O7 N4 O6 126.5(14)
O7 N4 O5 118.1(12)
O6 N4 O5 115.4(13)
O7 N4 Nd1 56.0(7)
O6 N4 Nd1 176.9(9)
O5 N4 Nd1 62.1(7)
O8 N5 O9 124.5(11)
O8 N5 O10 114.0(11)
O9 N5 O10 121.2(11)
O8 N5 Nd1 57.0(6)
O9 N5 Nd1 177.8(10)
O10 N5 Nd1 57.1(6)
O12 N6 O11 124.4(13)
O12 N6 O13 120.3(13)
O11 N6 O13 114.8(12)
O12 N6 Nd1 176.4(10)
O11 N6 Nd1 57.9(7)
O13 N6 Nd1 58.0(7)
C3 C2 C7 124.0(10)
C3 C2 O1 114.7(9)
C7 C2 O1 121.2(9)
O2 C3 C2 118.7(9)
O2 C3 C4 123.8(9)
C2 C3 C4 117.5(9)
C3 C4 C16 125.0(9)
C3 C4 C5 117.7(9)
C16 C4 C5 117.2(9)
C6 C5 C4 122.2(10)
C5 C6 C7 119.8(10)
C5 C6 C8 122.6(10)
C7 C6 C8 117.6(10)
C6 C7 C2 118.7(10)
C9 C8 C13 119.7(11)
C9 C8 C6 122.8(11)
C13 C8 C6 117.5(11)
C8 C9 C10 119.2(12)
C11 C10 C9 121.3(13)
C10 C11 C12 122.6(13)
C11 C12 C13 117.7(13)
C11 C12 C14 129.2(13)
C13 C12 C14 112.9(12)
C8 C13 C12 119.5(12)
C15 C14 C12 120.2(16)
N1 C16 C4 124.5(10)
C18 C17 C22 120.0(10)
C18 C17 N1 125.7(9)
C22 C17 N1 114.3(9)
C19 C18 C17 120.3(11)
C18 C19 C20 119.7(11)
C19 C20 C21 121.9(12)
C22 C21 C20 119.5(11)
C21 C22 C17 118.5(10)
C21 C22 N2 124.5(9)
C17 C22 N2 116.9(9)
N2 C23 C24 123.0(10)
C25 C24 C29 120.2(9)
C25 C24 C23 125.4(9)
C29 C24 C23 114.4(9)
O3 C25 C24 125.9(9)
O3 C25 C26 116.8(9)
C24 C25 C26 117.3(9)
C27 C26 O4 122.0(9)
C27 C26 C25 123.8(10)
O4 C26 C25 114.2(9)
C26 C27 C28 119.0(9)
C29 C28 C27 117.4(9)
C29 C28 C30 122.0(10)
C27 C28 C30 120.6(9)
C28 C29 C24 122.3(10)
C31 C30 C35 116.7(11)
C31 C30 C28 120.0(11)
C35 C30 C28 122.9(10)
C30 C31 C32 121.9(13)
C31 C32 C33 116.3(13)
C34 C33 C32 124.1(13)
C33 C34 C35 114.7(13)
C33 C34 C36 123.5(12)
C35 C34 C36 121.5(12)
C34 C35 C30 125.9(12)
C37 C36 C34 128.5(15)
N3 C39 C40 120.6(12)
C41 C40 C39 121.2(14)
C40 C41 C42 119.4(15)
C41 C42 C43 119.3(14)
N3 C43 C42 121.5(13)

loop_
_geom_bond_atom_site_label_1
_geom_bond_atom_site_label_2
_geom_bond_distance
Nd1 O2 2.407(7)
Nd1 O3 2.407(8)
Nd1 O7 2.522(9)
Nd1 O11 2.527(10)
Nd1 O13 2.528(9)
Nd1 O10 2.537(9)
Nd1 O8 2.538(9)
Nd1 O5 2.638(10)
Nd1 O1 2.649(8)
Nd1 O4 2.703(8)
Nd1 N6 2.958(12)
Nd1 N4 2.983(13)
Zn1 O3 1.995(7)
Zn1 O2 1.998(7)
Zn1 N1 2.014(8)
Zn1 N3 2.022(10)
Zn1 N2 2.057(8)
O1 C2 1.407(12)
O1 C1 1.436(14)
O2 C3 1.326(11)
O3 C25 1.328(11)
O4 C26 1.401(12)
O4 C38 1.459(12)
O5 N4 1.307(12)
O6 N4 1.191(13)
O7 N4 1.177(11)
O8 N5 1.211(11)
O9 N5 1.215(11)
O10 N5 1.244(12)
O11 N6 1.239(13)
O12 N6 1.236(13)
O13 N6 1.243(14)
N1 C16 1.299(12)
N1 C17 1.452(13)
N2 C23 1.271(11)
N2 C22 1.428(12)
N3 C39 1.322(14)
N3 C43 1.327(14)
C2 C3 1.357(13)
C2 C7 1.395(14)
C3 C4 1.418(13)
C4 C16 1.436(14)
C4 C5 1.445(13)
C5 C6 1.334(14)
C6 C7 1.385(14)
C6 C8 1.491(15)
C8 C9 1.353(16)
C8 C13 1.417(16)
C9 C10 1.426(16)
C10 C11 1.338(16)
C11 C12 1.348(17)
C12 C13 1.456(16)
C12 C14 1.516(18)
C14 C15 1.309(15)
C17 C18 1.366(14)
C17 C22 1.415(13)
C18 C19 1.344(15)
C19 C20 1.356(16)
C20 C21 1.371(14)
C21 C22 1.355(14)
C23 C24 1.488(13)
C24 C25 1.366(14)
C24 C29 1.424(13)
C25 C26 1.398(13)
C26 C27 1.378(13)
C27 C28 1.423(14)
C28 C29 1.373(14)
C28 C30 1.480(14)
C30 C31 1.363(15)
C30 C35 1.365(15)
C31 C32 1.398(17)
C32 C33 1.401(18)
C33 C34 1.361(17)
C34 C35 1.366(15)
C34 C36 1.514(17)
C36 C37 1.246(16)
C39 C40 1.427(17)
C40 C41 1.308(18)
C41 C42 1.320(18)
C42 C43 1.439(17)
